data_7012780
loop_
_publ_author_name
'Yoo, Sang-Kun'
'Ryu, Ji Young'
'Lee, Jun Yong'
'Kim, Cheal'
'Kim, Sung-Jin'
'Kim, Youngmee'

_publ_section_title
;
 Synthesis, structure and heterogeneous catalytic activity of a
 coordination polymer containing tetranuclear Cu(ii)-btp units
 connected by nitrates
;
_journal_issue 8
_journal_name_full 'Dalton Transactions'
_journal_page_first 1454
_journal_paper_doi 10.1039/b301082a
_journal_year 2003
_chemical_formula_sum 'C22 H24 Cu N14 O6'
_chemical_formula_weight 644.09
_chemical_name_systematic
; 
? 
;
_space_group_IT_number 2
_symmetry_cell_setting triclinic
_symmetry_space_group_name_Hall '-P 1'
_symmetry_space_group_name_H-M 'P -1'
_atom_sites_solution_hydrogens geom
_atom_sites_solution_primary direct
_atom_sites_solution_secondary difmap
_audit_creation_method SHELXL-97
_cell_angle_alpha 93.40(2)
_cell_angle_beta 102.42(3)
_cell_angle_gamma 97.11(2)
_cell_formula_units_Z 1
_cell_length_a 6.867(3)
_cell_length_b 9.304(2)
_cell_length_c 10.935(4)
_cell_measurement_reflns_used 25
_cell_measurement_temperature 293(2)
_cell_measurement_theta_max 12.71
_cell_measurement_theta_min 11.11
_cell_volume 674.4(4)
_computing_cell_refinement 'CAD-4-PC Software (Enraf-Nonius, 1992)'
_computing_data_collection 'CAD-4-PC Software (Enraf-Nonius, 1992)'
_computing_data_reduction 'XCAD-4 (Harms, 1997)'
_computing_molecular_graphics 'Ortep-3 for Windows (Farrugia, 1997)'
_computing_publication_material 'SHELXL-97 (Sheldrick, 1997)'
_computing_structure_refinement 'SHELXL-97 (Sheldrick, 1997)'
_computing_structure_solution 'SHELXS-97 (Sheldrick, 1990)'
_diffrn_ambient_temperature 293(2)
_diffrn_measured_fraction_theta_full 1.000
_diffrn_measured_fraction_theta_max 1.000
_diffrn_measurement_device_type 'Enraf-Nonius CAD-4 Mach-3 diffractometer'
_diffrn_measurement_method 2\q-\w
_diffrn_radiation_monochromator graphite
_diffrn_radiation_source 'fine-focus sealed tube'
_diffrn_radiation_type MoK\a
_diffrn_radiation_wavelength 0.71073
_diffrn_reflns_av_R_equivalents 0.0152
_diffrn_reflns_av_sigmaI/netI 0.0348
_diffrn_reflns_limit_h_max 8
_diffrn_reflns_limit_h_min 0
_diffrn_reflns_limit_k_max 11
_diffrn_reflns_limit_k_min -11
_diffrn_reflns_limit_l_max 13
_diffrn_reflns_limit_l_min -13
_diffrn_reflns_number 2882
_diffrn_reflns_theta_full 25.97
_diffrn_reflns_theta_max 25.97
_diffrn_reflns_theta_min 2.21
_diffrn_standards_decay_% 0
_diffrn_standards_interval_time 60
_diffrn_standards_number 3
_exptl_absorpt_coefficient_mu 0.878
_exptl_absorpt_correction_type none
_exptl_crystal_colour blue
_exptl_crystal_density_diffrn 1.586
_exptl_crystal_density_meas ?
_exptl_crystal_density_method .
_exptl_crystal_description needle
_exptl_crystal_F_000 331
_exptl_crystal_size_max 0.35
_exptl_crystal_size_mid 0.3
_exptl_crystal_size_min 0.25
_refine_diff_density_max 0.538
_refine_diff_density_min -0.538
_refine_diff_density_rms 0.076
_refine_ls_extinction_method none
_refine_ls_goodness_of_fit_ref 1.117
_refine_ls_hydrogen_treatment mixed
_refine_ls_matrix_type full
_refine_ls_number_parameters 205
_refine_ls_number_reflns 2647
_refine_ls_number_restraints 0
_refine_ls_restrained_S_all 1.117
_refine_ls_R_factor_all 0.0596
_refine_ls_R_factor_gt 0.0405
_refine_ls_shift/su_max 0.001
_refine_ls_shift/su_mean 0.000
_refine_ls_structure_factor_coef Fsqd
_refine_ls_weighting_details 'w=1/[\s^2^(Fo^2^)+(0.0584P)^2^+0.2530P] where P=(Fo^2^+2Fc^2^)/3'
_refine_ls_weighting_scheme calc
_refine_ls_wR_factor_gt 0.1026
_refine_ls_wR_factor_ref 0.1091
_reflns_number_gt 2216
_reflns_number_total 2647
_reflns_threshold_expression >2sigma(I)
_cod_data_source_file b301082a.txt
_cod_data_source_block Cu(OAc)2(btp)2
_cod_depositor_comments
;
The following automatic conversions were performed:

'_refine_ls_weighting_scheme' value 'calc
w=1/[\s^2^(Fo^2^)+(0.0584P)^2^+0.2530P] where P=(Fo^2^+2Fc^2^)/3' was
changed to 'calc'. New tag '_refine_ls_weighting_details' was
created. The value of the new tag was set to
'w=1/[\s^2^(Fo^2^)+(0.0584P)^2^+0.2530P] where P=(Fo^2^+2Fc^2^)/3'.

Automatic conversion script
Id: cif_fix_values 3143 2015-03-26 13:38:13Z robertas 
;
_cod_original_cell_volume 674.3(4)
_cod_original_sg_symbol_H-M P-1
_cod_database_code 7012780

loop_
_symmetry_equiv_pos_as_xyz
'x, y, z'
'-x, -y, -z'

loop_
_atom_site_label
_atom_site_type_symbol
_atom_site_fract_x
_atom_site_fract_y
_atom_site_fract_z
_atom_site_U_iso_or_equiv
_atom_site_adp_type
_atom_site_occupancy
_atom_site_calc_flag
_atom_site_refinement_flags
_atom_site_disorder_assembly
_atom_site_disorder_group
Cu1 Cu 0.5000 1.0000 0.5000 0.02869(17) Uani 1 d S . .
O1 O 0.5137(3) 1.0134(2) 0.67976(17) 0.0356(4) Uani 1 d . . .
O2 O 0.8065(3) 0.9434(3) 0.6809(2) 0.0515(6) Uani 1 d . . .
C1 C 0.6845(5) 0.9846(3) 0.7373(3) 0.0376(7) Uani 1 d . . .
C2 C 0.7283(6) 1.0058(5) 0.8782(3) 0.0603(10) Uani 1 d . . .
H2A H 0.8448 0.9615 0.9127 0.090 Uiso 1 calc R . .
H2B H 0.6148 0.9614 0.9073 0.090 Uiso 1 calc R . .
H2C H 0.7534 1.1079 0.9047 0.090 Uiso 1 calc R . .
N1 N 0.3855(3) 0.7913(2) 0.4850(2) 0.0315(5) Uani 1 d . . .
C3 C 0.3407(4) 0.6906(3) 0.3840(3) 0.0344(6) Uani 1 d . . .
H3 H 0.3522 0.7137 0.3041 0.041 Uiso 1 calc R . .
N2 N 0.2807(4) 0.5599(3) 0.4082(2) 0.0352(5) Uani 1 d . . .
N3 N 0.2850(3) 0.5767(2) 0.53333(19) 0.0292(5) Uani 1 d . . .
C4 C 0.3471(4) 0.7148(3) 0.5774(2) 0.0315(6) Uani 1 d . . .
H4 H 0.3613 0.7518 0.6602 0.038 Uiso 1 calc R . .
C5 C 0.2329(4) 0.4591(3) 0.6020(2) 0.0300(5) Uani 1 d . . .
C6 C 0.1705(4) 0.3211(3) 0.5443(3) 0.0343(6) Uani 1 d . . .
H6 H 0.1566 0.3005 0.4584 0.041 Uiso 1 calc R . .
C7 C 0.1296(5) 0.2148(3) 0.6214(3) 0.0411(7) Uani 1 d . . .
H7 H 0.0876 0.1191 0.5873 0.049 Uiso 1 calc R . .
C8 C 0.1502(5) 0.2483(3) 0.7469(3) 0.0398(7) Uani 1 d . . .
H8 H 0.1242 0.1773 0.7999 0.048 Uiso 1 calc R . .
C9 C 0.2116(4) 0.3926(3) 0.7921(2) 0.0322(6) Uani 1 d . . .
N4 N 0.2542(3) 0.4973(2) 0.7227(2) 0.0313(5) Uani 1 d . . .
N5 N 0.2340(4) 0.4382(3) 0.9205(2) 0.0363(5) Uani 1 d . . .
N6 N 0.2233(5) 0.3413(3) 1.0078(3) 0.0512(7) Uani 1 d . . .
C10 C 0.2474(6) 0.4276(4) 1.1098(3) 0.0556(9) Uani 1 d . . .
H10 H 0.2500 0.3921 1.1877 0.067 Uiso 1 calc R . .
N7 N 0.2685(5) 0.5709(3) 1.0959(2) 0.0546(7) Uani 1 d . . .
C11 C 0.2601(5) 0.5735(4) 0.9752(3) 0.0439(7) Uani 1 d . . .
H11 H 0.2707 0.6574 0.9336 0.053 Uiso 1 calc R . .
O3 O 0.8073(6) 1.1234(4) 1.2000(3) 0.0674(8) Uani 1 d . . .
H31 H 0.770(14) 1.065(10) 1.237(8) 0.20(4) Uiso 1 d . . .
H32 H 0.942(10) 1.126(6) 1.235(5) 0.11(2) Uiso 1 d . . .

loop_
_atom_site_aniso_label
_atom_site_aniso_U_11
_atom_site_aniso_U_22
_atom_site_aniso_U_33
_atom_site_aniso_U_23
_atom_site_aniso_U_13
_atom_site_aniso_U_12
Cu1 0.0328(3) 0.0300(3) 0.0210(2) 0.00166(17) 0.00297(18) 0.00120(18)
O1 0.0434(12) 0.0352(10) 0.0263(9) 0.0031(8) 0.0061(8) 0.0015(9)
O2 0.0430(13) 0.0594(15) 0.0492(13) -0.0026(11) 0.0075(10) 0.0042(11)
C1 0.0488(18) 0.0287(14) 0.0285(14) 0.0033(11) 0.0012(13) -0.0082(12)
C2 0.073(3) 0.074(2) 0.0259(15) 0.0063(15) -0.0022(15) 0.001(2)
N1 0.0373(13) 0.0303(12) 0.0245(11) -0.0001(9) 0.0031(9) 0.0029(10)
C3 0.0379(15) 0.0363(15) 0.0274(13) 0.0008(11) 0.0056(11) 0.0022(12)
N2 0.0453(14) 0.0342(12) 0.0239(11) -0.0032(9) 0.0062(10) 0.0031(10)
N3 0.0341(12) 0.0290(11) 0.0231(10) -0.0004(8) 0.0049(9) 0.0027(9)
C4 0.0376(15) 0.0303(13) 0.0241(12) -0.0004(10) 0.0043(11) 0.0013(11)
C5 0.0267(13) 0.0311(13) 0.0313(13) 0.0020(10) 0.0048(10) 0.0040(10)
C6 0.0350(15) 0.0338(14) 0.0322(14) -0.0055(11) 0.0070(11) 0.0025(11)
C7 0.0424(17) 0.0284(14) 0.0487(17) -0.0047(12) 0.0074(14) -0.0008(12)
C8 0.0474(18) 0.0300(14) 0.0418(16) 0.0059(12) 0.0116(13) 0.0005(12)
C9 0.0319(14) 0.0318(14) 0.0313(13) 0.0030(11) 0.0044(11) 0.0037(11)
N4 0.0355(12) 0.0272(11) 0.0290(11) -0.0001(9) 0.0045(9) 0.0026(9)
N5 0.0426(14) 0.0363(12) 0.0306(12) 0.0051(10) 0.0091(10) 0.0046(10)
N6 0.0661(19) 0.0504(16) 0.0388(14) 0.0161(12) 0.0138(13) 0.0050(14)
C10 0.066(2) 0.068(2) 0.0332(16) 0.0110(16) 0.0125(16) 0.0067(19)
N7 0.069(2) 0.0614(18) 0.0322(13) -0.0021(12) 0.0126(13) 0.0040(15)
C11 0.0517(19) 0.0452(17) 0.0334(15) -0.0009(13) 0.0093(13) 0.0030(14)
O3 0.069(2) 0.0669(19) 0.0735(19) 0.0144(15) 0.0228(16) 0.0226(15)

loop_
_atom_type_symbol
_atom_type_description
_atom_type_scat_dispersion_real
_atom_type_scat_dispersion_imag
_atom_type_scat_source
C C 0.0033 0.0016 'International Tables Vol C Tables 4.2.6.8 and 6.1.1.4'
N N 0.0061 0.0033 'International Tables Vol C Tables 4.2.6.8 and 6.1.1.4'
O O 0.0106 0.0060 'International Tables Vol C Tables 4.2.6.8 and 6.1.1.4'
Cu Cu 0.3201 1.2651 'International Tables Vol C Tables 4.2.6.8 and 6.1.1.4'
H H 0.0000 0.0000 'International Tables Vol C Tables 4.2.6.8 and 6.1.1.4'

loop_
_geom_angle_atom_site_label_1
_geom_angle_atom_site_label_2
_geom_angle_atom_site_label_3
_geom_angle
_geom_angle_site_symmetry_1
_geom_angle_site_symmetry_3
_geom_angle_publ_flag
O1 Cu1 O1 180.0 2_676 . ?
O1 Cu1 N1 89.40(9) 2_676 . ?
O1 Cu1 N1 90.60(9) . . ?
O1 Cu1 N1 90.60(9) 2_676 2_676 ?
O1 Cu1 N1 89.40(9) . 2_676 ?
N1 Cu1 N1 180.0 . 2_676 ?
C1 O1 Cu1 109.27(18) . . ?
O2 C1 O1 122.0(3) . . ?
O2 C1 C2 122.0(3) . . ?
O1 C1 C2 116.0(3) . . ?
C1 C2 H2A 109.5 . . ?
C1 C2 H2B 109.5 . . ?
H2A C2 H2B 109.5 . . ?
C1 C2 H2C 109.5 . . ?
H2A C2 H2C 109.5 . . ?
H2B C2 H2C 109.5 . . ?
C4 N1 C3 103.2(2) . . ?
C4 N1 Cu1 126.44(18) . . ?
C3 N1 Cu1 130.20(19) . . ?
N2 C3 N1 114.6(2) . . ?
N2 C3 H3 122.7 . . ?
N1 C3 H3 122.7 . . ?
C3 N2 N3 102.7(2) . . ?
C4 N3 N2 110.2(2) . . ?
C4 N3 C5 127.2(2) . . ?
N2 N3 C5 122.6(2) . . ?
N1 C4 N3 109.3(2) . . ?
N1 C4 H4 125.3 . . ?
N3 C4 H4 125.3 . . ?
N4 C5 C6 125.6(3) . . ?
N4 C5 N3 113.1(2) . . ?
C6 C5 N3 121.2(2) . . ?
C5 C6 C7 116.0(3) . . ?
C5 C6 H6 122.0 . . ?
C7 C6 H6 122.0 . . ?
C8 C7 C6 120.7(3) . . ?
C8 C7 H7 119.6 . . ?
C6 C7 H7 119.6 . . ?
C7 C8 C9 117.1(3) . . ?
C7 C8 H8 121.4 . . ?
C9 C8 H8 121.4 . . ?
N4 C9 C8 124.4(3) . . ?
N4 C9 N5 114.4(2) . . ?
C8 C9 N5 121.2(2) . . ?
C9 N4 C5 116.2(2) . . ?
C11 N5 N6 109.7(3) . . ?
C11 N5 C9 128.5(2) . . ?
N6 N5 C9 121.7(2) . . ?
C10 N6 N5 101.5(3) . . ?
N6 C10 N7 116.2(3) . . ?
N6 C10 H10 121.9 . . ?
N7 C10 H10 121.9 . . ?
C11 N7 C10 102.3(3) . . ?
N7 C11 N5 110.2(3) . . ?
N7 C11 H11 124.9 . . ?
N5 C11 H11 124.9 . . ?
H31 O3 H32 97(7) . . ?

loop_
_geom_bond_atom_site_label_1
_geom_bond_atom_site_label_2
_geom_bond_distance
_geom_bond_site_symmetry_2
_geom_bond_publ_flag
Cu1 O1 1.9433(19) 2_676 ?
Cu1 O1 1.9433(19) . ?
Cu1 N1 1.986(2) . ?
Cu1 N1 1.986(2) 2_676 ?
O1 C1 1.274(4) . ?
O2 C1 1.226(4) . ?
C1 C2 1.501(4) . ?
C2 H2A 0.9600 . ?
C2 H2B 0.9600 . ?
C2 H2C 0.9600 . ?
N1 C4 1.324(3) . ?
N1 C3 1.360(3) . ?
C3 N2 1.296(4) . ?
C3 H3 0.9300 . ?
N2 N3 1.361(3) . ?
N3 C4 1.329(3) . ?
N3 C5 1.416(3) . ?
C4 H4 0.9300 . ?
C5 N4 1.318(3) . ?
C5 C6 1.372(4) . ?
C6 C7 1.378(4) . ?
C6 H6 0.9300 . ?
C7 C8 1.362(4) . ?
C7 H7 0.9300 . ?
C8 C9 1.384(4) . ?
C8 H8 0.9300 . ?
C9 N4 1.313(4) . ?
C9 N5 1.412(3) . ?
N5 C11 1.335(4) . ?
N5 N6 1.359(3) . ?
N6 C10 1.303(4) . ?
C10 N7 1.344(5) . ?
C10 H10 0.9300 . ?
N7 C11 1.311(4) . ?
C11 H11 0.9300 . ?
O3 H31 0.75(9) . ?
O3 H32 0.92(6) . ?

loop_
_geom_torsion_atom_site_label_1
_geom_torsion_atom_site_label_2
_geom_torsion_atom_site_label_3
_geom_torsion_atom_site_label_4
_geom_torsion
_geom_torsion_site_symmetry_1
_geom_torsion_site_symmetry_2
_geom_torsion_site_symmetry_3
_geom_torsion_site_symmetry_4
_geom_torsion_publ_flag
O1 Cu1 O1 C1 33(100) 2_676 . . . ?
N1 Cu1 O1 C1 90.54(18) . . . . ?
N1 Cu1 O1 C1 -89.46(18) 2_676 . . . ?
Cu1 O1 C1 O2 -5.6(3) . . . . ?
Cu1 O1 C1 C2 173.6(2) . . . . ?
O1 Cu1 N1 C4 180.0(2) 2_676 . . . ?
O1 Cu1 N1 C4 0.0(2) . . . . ?
N1 Cu1 N1 C4 66(100) 2_676 . . . ?
O1 Cu1 N1 C3 5.0(2) 2_676 . . . ?
O1 Cu1 N1 C3 -175.0(2) . . . . ?
N1 Cu1 N1 C3 -109(100) 2_676 . . . ?
C4 N1 C3 N2 -0.7(3) . . . . ?
Cu1 N1 C3 N2 175.2(2) . . . . ?
N1 C3 N2 N3 0.6(3) . . . . ?
C3 N2 N3 C4 -0.2(3) . . . . ?
C3 N2 N3 C5 -179.0(2) . . . . ?
C3 N1 C4 N3 0.5(3) . . . . ?
Cu1 N1 C4 N3 -175.58(17) . . . . ?
N2 N3 C4 N1 -0.2(3) . . . . ?
C5 N3 C4 N1 178.5(2) . . . . ?
C4 N3 C5 N4 -1.0(4) . . . . ?
N2 N3 C5 N4 177.6(2) . . . . ?
C4 N3 C5 C6 179.9(3) . . . . ?
N2 N3 C5 C6 -1.5(4) . . . . ?
N4 C5 C6 C7 -0.8(4) . . . . ?
N3 C5 C6 C7 178.1(2) . . . . ?
C5 C6 C7 C8 0.4(4) . . . . ?
C6 C7 C8 C9 0.6(5) . . . . ?
C7 C8 C9 N4 -1.3(5) . . . . ?
C7 C8 C9 N5 179.0(3) . . . . ?
C8 C9 N4 C5 1.0(4) . . . . ?
N5 C9 N4 C5 -179.3(2) . . . . ?
C6 C5 N4 C9 0.1(4) . . . . ?
N3 C5 N4 C9 -178.9(2) . . . . ?
N4 C9 N5 C11 11.9(4) . . . . ?
C8 C9 N5 C11 -168.3(3) . . . . ?
N4 C9 N5 N6 -170.7(3) . . . . ?
C8 C9 N5 N6 9.0(4) . . . . ?
C11 N5 N6 C10 -1.0(4) . . . . ?
C9 N5 N6 C10 -178.8(3) . . . . ?
N5 N6 C10 N7 1.3(4) . . . . ?
N6 C10 N7 C11 -1.1(4) . . . . ?
C10 N7 C11 N5 0.4(4) . . . . ?
N6 N5 C11 N7 0.4(4) . . . . ?
C9 N5 C11 N7 178.0(3) . . . . ?
